data_7025502
loop_
_publ_author_name
'Sgro, Michael J.'
'Stephan, Douglas W.'

_publ_section_title
;
 Synthesis and exchange reactions of Ni-dimine-COD, acetylene and olefin
 complexes.
;
_journal_issue 25
_journal_name_full 'Dalton transactions (Cambridge, England : 2003)'
_journal_page_first 5786
_journal_page_last 5794
_journal_paper_doi 10.1039/c001312a
_journal_volume 39
_journal_year 2010
_chemical_formula_sum 'C37 H62 N2 Ni Si2'
_chemical_formula_weight 649.78
_space_group_IT_number 14
_symmetry_cell_setting monoclinic
_symmetry_space_group_name_Hall '-P 2ybc'
_symmetry_space_group_name_H-M 'P 1 21/c 1'
_atom_sites_solution_hydrogens geom
_atom_sites_solution_primary direct
_atom_sites_solution_secondary difmap
_audit_creation_method SHELXL-97
_cell_angle_alpha 90.00
_cell_angle_beta 109.8870(10)
_cell_angle_gamma 90.00
_cell_formula_units_Z 4
_cell_length_a 22.3895(5)
_cell_length_b 9.7738(2)
_cell_length_c 18.2857(4)
_cell_measurement_reflns_used 9951
_cell_measurement_temperature 150(2)
_cell_measurement_theta_max 27.44
_cell_measurement_theta_min 2.30
_cell_volume 3762.84(14)
_computing_structure_refinement 'SHELXL-97 (Sheldrick, 1997)'
_computing_structure_solution 'SHELXS-97 (Sheldrick, 1990)'
_diffrn_ambient_temperature 150(2)
_diffrn_measured_fraction_theta_full 0.999
_diffrn_measured_fraction_theta_max 0.999
_diffrn_radiation_monochromator graphite
_diffrn_radiation_source 'fine-focus sealed tube'
_diffrn_radiation_type MoK\a
_diffrn_radiation_wavelength 0.71073
_diffrn_reflns_av_R_equivalents 0.0245
_diffrn_reflns_av_sigmaI/netI 0.0203
_diffrn_reflns_limit_h_max 25
_diffrn_reflns_limit_h_min -26
_diffrn_reflns_limit_k_max 11
_diffrn_reflns_limit_k_min -11
_diffrn_reflns_limit_l_max 21
_diffrn_reflns_limit_l_min -19
_diffrn_reflns_number 27639
_diffrn_reflns_theta_full 25.00
_diffrn_reflns_theta_max 25.00
_diffrn_reflns_theta_min 1.93
_exptl_absorpt_coefficient_mu 0.605
_exptl_absorpt_correction_T_max 0.9420
_exptl_absorpt_correction_T_min 0.8393
_exptl_absorpt_correction_type multi-scan
_exptl_crystal_colour blue
_exptl_crystal_density_diffrn 1.147
_exptl_crystal_density_method 'not measured'
_exptl_crystal_description blocks
_exptl_crystal_F_000 1416
_exptl_crystal_size_max 0.30
_exptl_crystal_size_mid 0.20
_exptl_crystal_size_min 0.10
_refine_diff_density_max 0.644
_refine_diff_density_min -0.398
_refine_diff_density_rms 0.051
_refine_ls_extinction_method none
_refine_ls_goodness_of_fit_ref 1.037
_refine_ls_hydrogen_treatment constr
_refine_ls_matrix_type full
_refine_ls_number_parameters 385
_refine_ls_number_reflns 6619
_refine_ls_number_restraints 0
_refine_ls_restrained_S_all 1.037
_refine_ls_R_factor_all 0.0387
_refine_ls_R_factor_gt 0.0329
_refine_ls_shift/su_max 0.001
_refine_ls_shift/su_mean 0.000
_refine_ls_structure_factor_coef Fsqd
_refine_ls_weighting_details 'calc w=1/[\s^2^(Fo^2^)+(0.0456P)^2^+3.0236P] where P=(Fo^2^+2Fc^2^)/3'
_refine_ls_weighting_scheme calc
_refine_ls_wR_factor_gt 0.0878
_refine_ls_wR_factor_ref 0.0923
_reflns_number_gt 5807
_reflns_number_total 6619
_reflns_threshold_expression >2sigma(I)
_cod_data_source_file c001312a.txt
_cod_data_source_block c37h62n2nisi2_Compound11
_cod_original_sg_symbol_H-M P2(1)/c
_cod_database_code 7025502

loop_
_symmetry_equiv_pos_as_xyz
'x, y, z'
'-x, y+1/2, -z+1/2'
'-x, -y, -z'
'x, -y-1/2, z-1/2'

loop_
_atom_site_label
_atom_site_type_symbol
_atom_site_fract_x
_atom_site_fract_y
_atom_site_fract_z
_atom_site_U_iso_or_equiv
_atom_site_adp_type
_atom_site_occupancy
_atom_site_symmetry_multiplicity
_atom_site_calc_flag
_atom_site_refinement_flags
Ni1 Ni 0.251889(10) 0.11063(2) 0.251838(13) 0.01776(8) Uani 1 1 d .
Si1 Si 0.38509(3) -0.01257(6) 0.20463(3) 0.02386(13) Uani 1 1 d .
Si2 Si 0.20070(3) -0.19123(6) 0.13560(3) 0.02876(14) Uani 1 1 d .
N1 N 0.17457(7) 0.19662(17) 0.25153(9) 0.0209(3) Uani 1 1 d .
N2 N 0.28758(7) 0.23922(15) 0.33555(8) 0.0173(3) Uani 1 1 d .
C1 C 0.11176(9) 0.1635(2) 0.20021(11) 0.0246(4) Uani 1 1 d .
C2 C 0.07153(11) 0.0889(3) 0.22971(13) 0.0409(6) Uani 1 1 d .
C3 C 0.09328(14) 0.0425(5) 0.31482(14) 0.0732(12) Uani 1 1 d .
H3 H 0.1224 0.1152 0.3459 0.088 Uiso 1 1 calc R
C4 C 0.0381(2) 0.0322(8) 0.34609(19) 0.165(3) Uani 1 1 d .
C5 C 0.1325(2) -0.0901(5) 0.3267(2) 0.1128(19) Uani 1 1 d .
H5A H 0.1505 -0.1108 0.3824 0.169 Uiso 1 1 calc R
H5B H 0.1670 -0.0783 0.3056 0.169 Uiso 1 1 calc R
H5C H 0.1051 -0.1657 0.2998 0.169 Uiso 1 1 calc R
C6 C 0.01143(11) 0.0540(3) 0.17847(14) 0.0489(7) Uani 1 1 d .
H6 H -0.0167 0.0040 0.1973 0.059 Uiso 1 1 calc R
C7 C -0.00801(10) 0.0905(3) 0.10111(14) 0.0421(6) Uani 1 1 d .
H7 H -0.0490 0.0648 0.0671 0.051 Uiso 1 1 calc R
C8 C 0.03181(10) 0.1638(2) 0.07337(13) 0.0327(5) Uani 1 1 d .
H8 H 0.0180 0.1888 0.0200 0.039 Uiso 1 1 calc R
C9 C 0.09251(9) 0.2026(2) 0.12221(12) 0.0253(4) Uani 1 1 d .
C10 C 0.13406(10) 0.2887(2) 0.09020(12) 0.0307(5) Uani 1 1 d .
H10 H 0.1760 0.3003 0.1325 0.037 Uiso 1 1 calc R
C11 C 0.14610(13) 0.2202(3) 0.02166(15) 0.0461(6) Uani 1 1 d .
H11A H 0.1680 0.1329 0.0385 0.069 Uiso 1 1 calc R
H11B H 0.1726 0.2799 0.0023 0.069 Uiso 1 1 calc R
H11C H 0.1055 0.2038 -0.0199 0.069 Uiso 1 1 calc R
C12 C 0.10509(14) 0.4311(3) 0.06797(15) 0.0486(6) Uani 1 1 d .
H12A H 0.0631 0.4226 0.0278 0.073 Uiso 1 1 calc R
H12B H 0.1327 0.4861 0.0479 0.073 Uiso 1 1 calc R
H12C H 0.1009 0.4758 0.1139 0.073 Uiso 1 1 calc R
C13 C 0.18248(9) 0.3048(2) 0.29772(11) 0.0234(4) Uani 1 1 d .
C14 C 0.13007(10) 0.3997(3) 0.29818(14) 0.0394(6) Uani 1 1 d .
H14A H 0.0920 0.3800 0.2533 0.059 Uiso 1 1 calc R
H14B H 0.1433 0.4945 0.2953 0.059 Uiso 1 1 calc R
H14C H 0.1206 0.3867 0.3462 0.059 Uiso 1 1 calc R
C15 C 0.24641(9) 0.32234(19) 0.34964(11) 0.0200(4) Uani 1 1 d .
C16 C 0.26227(10) 0.4234(2) 0.41521(12) 0.0291(5) Uani 1 1 d .
H16A H 0.3071 0.4140 0.4474 0.044 Uiso 1 1 calc R
H16B H 0.2356 0.4059 0.4471 0.044 Uiso 1 1 calc R
H16C H 0.2544 0.5164 0.3940 0.044 Uiso 1 1 calc R
C17 C 0.35105(8) 0.23082(19) 0.39104(10) 0.0176(4) Uani 1 1 d .
C18 C 0.39686(9) 0.32740(19) 0.38966(11) 0.0202(4) Uani 1 1 d .
C19 C 0.45838(9) 0.3108(2) 0.44242(11) 0.0254(4) Uani 1 1 d .
H19 H 0.4904 0.3746 0.4426 0.030 Uiso 1 1 calc R
C20 C 0.47349(9) 0.2029(2) 0.49449(12) 0.0281(5) Uani 1 1 d .
H20 H 0.5157 0.1925 0.5295 0.034 Uiso 1 1 calc R
C21 C 0.42746(10) 0.1104(2) 0.49574(12) 0.0265(4) Uani 1 1 d .
H21 H 0.4383 0.0371 0.5320 0.032 Uiso 1 1 calc R
C22 C 0.36522(9) 0.12268(19) 0.44462(11) 0.0214(4) Uani 1 1 d .
C23 C 0.31452(10) 0.0226(2) 0.44927(12) 0.0271(4) Uani 1 1 d .
H23 H 0.2739 0.0473 0.4073 0.033 Uiso 1 1 calc R
C24 C 0.33055(13) -0.1244(2) 0.43510(16) 0.0434(6) Uani 1 1 d .
H24A H 0.3364 -0.1306 0.3845 0.065 Uiso 1 1 calc R
H24B H 0.2958 -0.1849 0.4355 0.065 Uiso 1 1 calc R
H24C H 0.3698 -0.1523 0.4762 0.065 Uiso 1 1 calc R
C25 C 0.30374(13) 0.0359(3) 0.52744(15) 0.0463(6) Uani 1 1 d .
H25A H 0.3421 0.0069 0.5695 0.069 Uiso 1 1 calc R
H25B H 0.2679 -0.0221 0.5271 0.069 Uiso 1 1 calc R
H25C H 0.2943 0.1315 0.5356 0.069 Uiso 1 1 calc R
C26 C 0.38074(9) 0.4449(2) 0.33176(11) 0.0244(4) Uani 1 1 d .
H26 H 0.3335 0.4560 0.3130 0.029 Uiso 1 1 calc R
C27 C 0.39898(19) 0.4112(3) 0.26194(17) 0.0683(10) Uani 1 1 d .
H27A H 0.4451 0.3979 0.2782 0.102 Uiso 1 1 calc R
H27B H 0.3864 0.4866 0.2244 0.102 Uiso 1 1 calc R
H27C H 0.3774 0.3271 0.2377 0.102 Uiso 1 1 calc R
C28 C 0.40915(14) 0.5800(2) 0.36838(16) 0.0513(7) Uani 1 1 d .
H28A H 0.4554 0.5765 0.3825 0.077 Uiso 1 1 calc R
H28B H 0.3981 0.5962 0.4151 0.077 Uiso 1 1 calc R
H28C H 0.3922 0.6544 0.3311 0.077 Uiso 1 1 calc R
C29 C 0.30444(9) 0.0047(2) 0.21135(11) 0.0237(4) Uani 1 1 d .
C30 C 0.39449(12) -0.1876(2) 0.16796(16) 0.0441(6) Uani 1 1 d .
H30A H 0.3885 -0.2567 0.2037 0.066 Uiso 1 1 calc R
H30B H 0.4371 -0.1966 0.1648 0.066 Uiso 1 1 calc R
H30C H 0.3627 -0.2009 0.1162 0.066 Uiso 1 1 calc R
C31 C 0.44668(10) 0.0120(3) 0.30199(13) 0.0368(5) Uani 1 1 d .
H31A H 0.4410 0.1016 0.3227 0.055 Uiso 1 1 calc R
H31B H 0.4889 0.0071 0.2973 0.055 Uiso 1 1 calc R
H31C H 0.4426 -0.0600 0.3373 0.055 Uiso 1 1 calc R
C32 C 0.39403(13) 0.1131(3) 0.13227(14) 0.0431(6) Uani 1 1 d .
H32A H 0.3660 0.0874 0.0801 0.065 Uiso 1 1 calc R
H32B H 0.4382 0.1133 0.1337 0.065 Uiso 1 1 calc R
H32C H 0.3827 0.2047 0.1450 0.065 Uiso 1 1 calc R
C33 C 0.24741(9) -0.0431(2) 0.18833(11) 0.0237(4) Uani 1 1 d .
C34 C 0.20719(14) -0.1974(3) 0.03653(14) 0.0478(6) Uani 1 1 d .
H34A H 0.1866 -0.1166 0.0069 0.072 Uiso 1 1 calc R
H34B H 0.1863 -0.2803 0.0096 0.072 Uiso 1 1 calc R
H34C H 0.2521 -0.1986 0.0411 0.072 Uiso 1 1 calc R
C35 C 0.11475(11) -0.1825(3) 0.12236(17) 0.0469(6) Uani 1 1 d .
H35A H 0.1091 -0.1927 0.1729 0.070 Uiso 1 1 calc R
H35B H 0.0922 -0.2563 0.0876 0.070 Uiso 1 1 calc R
H35C H 0.0976 -0.0940 0.0996 0.070 Uiso 1 1 calc R
C36 C 0.23762(12) -0.3455(2) 0.19440(16) 0.0482(7) Uani 1 1 d .
H36A H 0.2822 -0.3522 0.1980 0.072 Uiso 1 1 calc R
H36B H 0.2148 -0.4278 0.1692 0.072 Uiso 1 1 calc R
H36C H 0.2352 -0.3371 0.2467 0.072 Uiso 1 1 calc R

loop_
_atom_site_aniso_label
_atom_site_aniso_U_11
_atom_site_aniso_U_22
_atom_site_aniso_U_33
_atom_site_aniso_U_23
_atom_site_aniso_U_13
_atom_site_aniso_U_12
Ni1 0.01456(13) 0.01996(14) 0.01800(14) -0.00439(9) 0.00456(10) -0.00163(9)
Si1 0.0226(3) 0.0254(3) 0.0249(3) -0.0028(2) 0.0098(2) 0.0029(2)
Si2 0.0284(3) 0.0204(3) 0.0293(3) -0.0053(2) -0.0008(2) -0.0017(2)
N1 0.0135(7) 0.0309(9) 0.0179(8) -0.0033(7) 0.0049(6) -0.0030(6)
N2 0.0135(7) 0.0198(8) 0.0176(7) -0.0020(6) 0.0041(6) -0.0017(6)
C1 0.0125(9) 0.0376(11) 0.0228(10) -0.0092(9) 0.0047(8) -0.0016(8)
C2 0.0252(11) 0.0748(18) 0.0247(11) -0.0124(11) 0.0113(9) -0.0190(11)
C3 0.0537(18) 0.144(3) 0.0211(13) -0.0077(17) 0.0118(12) -0.061(2)
C4 0.085(3) 0.387(9) 0.0344(17) -0.043(3) 0.0372(18) -0.131(4)
C5 0.133(4) 0.136(4) 0.0407(19) 0.043(2) -0.007(2) -0.051(3)
C6 0.0261(12) 0.089(2) 0.0347(13) -0.0165(13) 0.0137(10) -0.0252(13)
C7 0.0173(10) 0.0626(16) 0.0390(13) -0.0162(12) -0.0001(9) -0.0074(10)
C8 0.0236(11) 0.0384(12) 0.0277(11) -0.0036(10) -0.0024(9) 0.0024(9)
C9 0.0208(10) 0.0257(10) 0.0258(10) -0.0047(8) 0.0033(8) 0.0026(8)
C10 0.0307(11) 0.0317(11) 0.0235(10) 0.0026(9) 0.0013(9) -0.0031(9)
C11 0.0563(16) 0.0418(14) 0.0485(15) 0.0011(12) 0.0287(13) -0.0053(12)
C12 0.0676(18) 0.0317(12) 0.0395(14) 0.0026(11) 0.0088(13) -0.0007(12)
C13 0.0162(9) 0.0333(11) 0.0206(10) -0.0049(8) 0.0061(8) 0.0011(8)
C14 0.0210(11) 0.0572(15) 0.0367(13) -0.0169(11) 0.0053(9) 0.0096(10)
C15 0.0173(9) 0.0237(10) 0.0192(9) -0.0030(8) 0.0065(7) -0.0012(8)
C16 0.0218(10) 0.0354(11) 0.0287(11) -0.0132(9) 0.0067(8) 0.0014(9)
C17 0.0141(8) 0.0206(9) 0.0166(9) -0.0045(7) 0.0034(7) 0.0010(7)
C18 0.0180(9) 0.0208(9) 0.0213(9) -0.0042(8) 0.0062(7) -0.0005(7)
C19 0.0172(9) 0.0275(10) 0.0283(11) -0.0057(8) 0.0034(8) -0.0041(8)
C20 0.0178(10) 0.0313(11) 0.0269(11) -0.0051(9) -0.0030(8) 0.0026(8)
C21 0.0276(11) 0.0254(10) 0.0221(10) 0.0003(8) 0.0027(8) 0.0040(8)
C22 0.0213(10) 0.0220(10) 0.0195(9) -0.0028(8) 0.0050(8) 0.0004(8)
C23 0.0265(10) 0.0251(10) 0.0281(11) 0.0037(8) 0.0072(8) -0.0032(8)
C24 0.0574(16) 0.0270(12) 0.0542(15) -0.0064(11) 0.0299(13) -0.0102(11)
C25 0.0566(16) 0.0430(14) 0.0520(15) -0.0076(12) 0.0350(13) -0.0119(12)
C26 0.0210(10) 0.0224(10) 0.0280(10) 0.0004(8) 0.0058(8) -0.0032(8)
C27 0.134(3) 0.0412(15) 0.0488(17) 0.0158(13) 0.056(2) 0.0268(17)
C28 0.0697(18) 0.0233(12) 0.0482(15) 0.0002(11) 0.0036(13) -0.0056(12)
C29 0.0242(10) 0.0235(10) 0.0231(10) -0.0041(8) 0.0077(8) 0.0024(8)
C30 0.0439(14) 0.0351(13) 0.0596(16) -0.0134(12) 0.0257(13) 0.0022(11)
C31 0.0256(11) 0.0524(14) 0.0302(11) -0.0025(10) 0.0069(9) 0.0098(10)
C32 0.0502(15) 0.0485(15) 0.0361(13) 0.0065(11) 0.0218(12) 0.0049(12)
C33 0.0255(10) 0.0219(10) 0.0219(10) -0.0060(8) 0.0059(8) 0.0012(8)
C34 0.0620(17) 0.0382(14) 0.0352(13) -0.0138(11) 0.0062(12) 0.0023(12)
C35 0.0292(12) 0.0361(13) 0.0618(17) -0.0093(12) -0.0020(11) -0.0069(10)
C36 0.0447(15) 0.0293(12) 0.0555(16) 0.0060(11) -0.0025(12) -0.0041(11)

loop_
_atom_type_symbol
_atom_type_description
_atom_type_scat_dispersion_real
_atom_type_scat_dispersion_imag
_atom_type_scat_source
C C 0.0033 0.0016 'International Tables Vol C Tables 4.2.6.8 and 6.1.1.4'
H H 0.0000 0.0000 'International Tables Vol C Tables 4.2.6.8 and 6.1.1.4'
N N 0.0061 0.0033 'International Tables Vol C Tables 4.2.6.8 and 6.1.1.4'
Si Si 0.0817 0.0704 'International Tables Vol C Tables 4.2.6.8 and 6.1.1.4'
Ni Ni 0.3393 1.1124 'International Tables Vol C Tables 4.2.6.8 and 6.1.1.4'

loop_
_geom_angle_atom_site_label_1
_geom_angle_atom_site_label_2
_geom_angle_atom_site_label_3
_geom_angle
C33 Ni1 C29 39.89(8)
C33 Ni1 N1 119.25(8)
C29 Ni1 N1 156.21(7)
C33 Ni1 N2 158.46(8)
C29 Ni1 N2 121.35(7)
N1 Ni1 N2 81.22(6)
C29 Si1 C31 110.22(9)
C29 Si1 C32 109.15(10)
C31 Si1 C32 111.75(12)
C29 Si1 C30 109.65(10)
C31 Si1 C30 108.85(12)
C32 Si1 C30 107.16(12)
C33 Si2 C35 114.10(10)
C33 Si2 C34 108.28(11)
C35 Si2 C34 107.11(13)
C33 Si2 C36 105.63(10)
C35 Si2 C36 110.30(12)
C34 Si2 C36 111.48(13)
C13 N1 C1 118.98(16)
C13 N1 Ni1 114.91(12)
C1 N1 Ni1 125.69(12)
C15 N2 C17 119.04(15)
C15 N2 Ni1 115.32(12)
C17 N2 Ni1 124.36(11)
C9 C1 C2 121.35(18)
C9 C1 N1 119.93(17)
C2 C1 N1 118.70(18)
C6 C2 C1 117.9(2)
C6 C2 C3 120.7(2)
C1 C2 C3 121.39(19)
C4 C3 C2 112.4(3)
C4 C3 C5 112.7(4)
C2 C3 C5 111.2(3)
C4 C3 H3 106.7
C2 C3 H3 106.7
C5 C3 H3 106.7
C3 C5 H5A 109.5
C3 C5 H5B 109.5
H5A C5 H5B 109.5
C3 C5 H5C 109.5
H5A C5 H5C 109.5
H5B C5 H5C 109.5
C7 C6 C2 121.5(2)
C7 C6 H6 119.3
C2 C6 H6 119.3
C8 C7 C6 119.9(2)
C8 C7 H7 120.1
C6 C7 H7 120.1
C7 C8 C9 121.2(2)
C7 C8 H8 119.4
C9 C8 H8 119.4
C1 C9 C8 118.21(19)
C1 C9 C10 122.09(17)
C8 C9 C10 119.67(19)
C9 C10 C11 112.23(18)
C9 C10 C12 110.36(19)
C11 C10 C12 111.01(19)
C9 C10 H10 107.7
C11 C10 H10 107.7
C12 C10 H10 107.7
C10 C11 H11A 109.5
C10 C11 H11B 109.5
H11A C11 H11B 109.5
C10 C11 H11C 109.5
H11A C11 H11C 109.5
H11B C11 H11C 109.5
C10 C12 H12A 109.5
C10 C12 H12B 109.5
H12A C12 H12B 109.5
C10 C12 H12C 109.5
H12A C12 H12C 109.5
H12B C12 H12C 109.5
N1 C13 C15 113.84(16)
N1 C13 C14 124.18(17)
C15 C13 C14 121.97(17)
C13 C14 H14A 109.5
C13 C14 H14B 109.5
H14A C14 H14B 109.5
C13 C14 H14C 109.5
H14A C14 H14C 109.5
H14B C14 H14C 109.5
N2 C15 C13 113.81(16)
N2 C15 C16 124.82(16)
C13 C15 C16 121.32(16)
C15 C16 H16A 109.5
C15 C16 H16B 109.5
H16A C16 H16B 109.5
C15 C16 H16C 109.5
H16A C16 H16C 109.5
H16B C16 H16C 109.5
C18 C17 C22 121.85(16)
C18 C17 N2 120.13(16)
C22 C17 N2 118.01(16)
C19 C18 C17 117.73(17)
C19 C18 C26 120.92(17)
C17 C18 C26 121.34(16)
C20 C19 C18 121.14(18)
C20 C19 H19 119.4
C18 C19 H19 119.4
C21 C20 C19 120.17(18)
C21 C20 H20 119.9
C19 C20 H20 119.9
C20 C21 C22 121.02(18)
C20 C21 H21 119.5
C22 C21 H21 119.5
C21 C22 C17 118.06(17)
C21 C22 C23 120.08(17)
C17 C22 C23 121.84(17)
C22 C23 C24 111.90(18)
C22 C23 C25 110.74(17)
C24 C23 C25 111.05(19)
C22 C23 H23 107.6
C24 C23 H23 107.6
C25 C23 H23 107.6
C23 C24 H24A 109.5
C23 C24 H24B 109.5
H24A C24 H24B 109.5
C23 C24 H24C 109.5
H24A C24 H24C 109.5
H24B C24 H24C 109.5
C23 C25 H25A 109.5
C23 C25 H25B 109.5
H25A C25 H25B 109.5
C23 C25 H25C 109.5
H25A C25 H25C 109.5
H25B C25 H25C 109.5
C27 C26 C28 111.8(2)
C27 C26 C18 110.91(18)
C28 C26 C18 112.65(17)
C27 C26 H26 107.0
C28 C26 H26 107.0
C18 C26 H26 107.0
C26 C27 H27A 109.5
C26 C27 H27B 109.5
H27A C27 H27B 109.5
C26 C27 H27C 109.5
H27A C27 H27C 109.5
H27B C27 H27C 109.5
C26 C28 H28A 109.5
C26 C28 H28B 109.5
H28A C28 H28B 109.5
C26 C28 H28C 109.5
H28A C28 H28C 109.5
H28B C28 H28C 109.5
C33 C29 Si1 145.31(16)
C33 C29 Ni1 69.40(12)
Si1 C29 Ni1 145.20(11)
Si1 C30 H30A 109.5
Si1 C30 H30B 109.5
H30A C30 H30B 109.5
Si1 C30 H30C 109.5
H30A C30 H30C 109.5
H30B C30 H30C 109.5
Si1 C31 H31A 109.5
Si1 C31 H31B 109.5
H31A C31 H31B 109.5
Si1 C31 H31C 109.5
H31A C31 H31C 109.5
H31B C31 H31C 109.5
Si1 C32 H32A 109.5
Si1 C32 H32B 109.5
H32A C32 H32B 109.5
Si1 C32 H32C 109.5
H32A C32 H32C 109.5
H32B C32 H32C 109.5
C29 C33 Si2 140.78(16)
C29 C33 Ni1 70.71(12)
Si2 C33 Ni1 147.95(12)
Si2 C34 H34A 109.5
Si2 C34 H34B 109.5
H34A C34 H34B 109.5
Si2 C34 H34C 109.5
H34A C34 H34C 109.5
H34B C34 H34C 109.5
Si2 C35 H35A 109.5
Si2 C35 H35B 109.5
H35A C35 H35B 109.5
Si2 C35 H35C 109.5
H35A C35 H35C 109.5
H35B C35 H35C 109.5
Si2 C36 H36A 109.5
Si2 C36 H36B 109.5
H36A C36 H36B 109.5
Si2 C36 H36C 109.5
H36A C36 H36C 109.5
H36B C36 H36C 109.5

loop_
_geom_bond_atom_site_label_1
_geom_bond_atom_site_label_2
_geom_bond_distance
Ni1 C33 1.8807(19)
Ni1 C29 1.8963(19)
Ni1 N1 1.9227(15)
Ni1 N2 1.9311(15)
Si1 C29 1.859(2)
Si1 C31 1.860(2)
Si1 C32 1.865(2)
Si1 C30 1.875(2)
Si2 C33 1.853(2)
Si2 C35 1.858(2)
Si2 C34 1.867(3)
Si2 C36 1.873(2)
N1 C13 1.327(2)
N1 C1 1.437(2)
N2 C15 1.318(2)
N2 C17 1.440(2)
C1 C9 1.396(3)
C1 C2 1.402(3)
C2 C6 1.395(3)
C2 C3 1.533(4)
C3 C4 1.532(4)
C3 C5 1.540(6)
C3 H3 1.0000
C5 H5A 0.9800
C5 H5B 0.9800
C5 H5C 0.9800
C6 C7 1.378(4)
C6 H6 0.9500
C7 C8 1.368(3)
C7 H7 0.9500
C8 C9 1.401(3)
C8 H8 0.9500
C9 C10 1.512(3)
C10 C11 1.523(3)
C10 C12 1.531(3)
C10 H10 1.0000
C11 H11A 0.9800
C11 H11B 0.9800
C11 H11C 0.9800
C12 H12A 0.9800
C12 H12B 0.9800
C12 H12C 0.9800
C13 C15 1.434(3)
C13 C14 1.498(3)
C14 H14A 0.9800
C14 H14B 0.9800
C14 H14C 0.9800
C15 C16 1.500(3)
C16 H16A 0.9800
C16 H16B 0.9800
C16 H16C 0.9800
C17 C18 1.400(3)
C17 C22 1.402(3)
C18 C19 1.397(3)
C18 C26 1.520(3)
C19 C20 1.383(3)
C19 H19 0.9500
C20 C21 1.377(3)
C20 H20 0.9500
C21 C22 1.394(3)
C21 H21 0.9500
C22 C23 1.523(3)
C23 C24 1.525(3)
C23 C25 1.534(3)
C23 H23 1.0000
C24 H24A 0.9800
C24 H24B 0.9800
C24 H24C 0.9800
C25 H25A 0.9800
C25 H25B 0.9800
C25 H25C 0.9800
C26 C27 1.503(3)
C26 C28 1.518(3)
C26 H26 1.0000
C27 H27A 0.9800
C27 H27B 0.9800
C27 H27C 0.9800
C28 H28A 0.9800
C28 H28B 0.9800
C28 H28C 0.9800
C29 C33 1.288(3)
C30 H30A 0.9800
C30 H30B 0.9800
C30 H30C 0.9800
C31 H31A 0.9800
C31 H31B 0.9800
C31 H31C 0.9800
C32 H32A 0.9800
C32 H32B 0.9800
C32 H32C 0.9800
C34 H34A 0.9800
C34 H34B 0.9800
C34 H34C 0.9800
C35 H35A 0.9800
C35 H35B 0.9800
C35 H35C 0.9800
C36 H36A 0.9800
C36 H36B 0.9800
C36 H36C 0.9800
